data_7223105
loop_
_publ_author_name
'Wu, Dong-En'
'Wang, Man-Ning'
'Luo, Yang-Hui'
'Wen, Gao-Ju'
'Sun, Bai-Wang'

_publ_section_title
;
 Influence of halogen atoms on the structures and photophysical properties
 of 9,10-distyrylanthracene (DSA)
;
_journal_issue 47
_journal_name_full CrystEngComm
_journal_page_first 9228
_journal_paper_doi 10.1039/C5CE01465D
_journal_volume 17
_journal_year 2015
_chemical_formula_moiety 'C30 H20 I2'
_chemical_formula_sum 'C30 H20 I2'
_chemical_formula_weight 634.26
_chemical_name_systematic
; 
 ? 
;
_space_group_IT_number 14
_symmetry_cell_setting monoclinic
_symmetry_space_group_name_Hall '-P 2ybc'
_symmetry_space_group_name_H-M 'P 1 21/c 1'
_atom_sites_solution_hydrogens geom
_atom_sites_solution_primary direct
_atom_sites_solution_secondary difmap
_audit_creation_method SHELXL-97
_audit_update_record
;
2015-09-21 deposited with the CCDC.
2015-10-29 downloaded from the CCDC.
;
_cell_angle_alpha 90.00
_cell_angle_beta 104.36(3)
_cell_angle_gamma 90.00
_cell_formula_units_Z 2
_cell_length_a 4.6500(9)
_cell_length_b 28.225(6)
_cell_length_c 9.3260(19)
_cell_measurement_reflns_used 25
_cell_measurement_temperature 293(2)
_cell_measurement_theta_max 14
_cell_measurement_theta_min 9
_cell_volume 1185.8(4)
_computing_structure_refinement 'SHELXL-97 (Sheldrick, 1997)'
_computing_structure_solution 'SHELXS-97 (Sheldrick, 1990)'
_diffrn_ambient_temperature 293(2)
_diffrn_measured_fraction_theta_full 1.000
_diffrn_measured_fraction_theta_max 1.000
_diffrn_measurement_device_type 'Nonius CAD4'
_diffrn_measurement_method \w/2\q
_diffrn_radiation_monochromator graphite
_diffrn_radiation_source 'fine-focus sealed tube'
_diffrn_radiation_type MoK\a
_diffrn_radiation_wavelength 0.71073
_diffrn_reflns_av_R_equivalents 0.0995
_diffrn_reflns_av_sigmaI/netI 0.1449
_diffrn_reflns_limit_h_max 5
_diffrn_reflns_limit_h_min 0
_diffrn_reflns_limit_k_max 34
_diffrn_reflns_limit_k_min 0
_diffrn_reflns_limit_l_max 10
_diffrn_reflns_limit_l_min -11
_diffrn_reflns_number 2452
_diffrn_reflns_theta_full 25.35
_diffrn_reflns_theta_max 25.35
_diffrn_reflns_theta_min 1.44
_diffrn_standards_decay_% 1
_diffrn_standards_interval_count 200
_diffrn_standards_interval_time 2h
_diffrn_standards_number 3
_exptl_absorpt_coefficient_mu 2.668
_exptl_absorpt_correction_T_max 0.7763
_exptl_absorpt_correction_T_min 0.6175
_exptl_absorpt_correction_type psi-scan
_exptl_crystal_colour brown
_exptl_crystal_density_diffrn 1.776
_exptl_crystal_density_method 'not measured'
_exptl_crystal_description prism
_exptl_crystal_F_000 612
_exptl_crystal_size_max 0.20
_exptl_crystal_size_mid 0.10
_exptl_crystal_size_min 0.10
_refine_diff_density_max 0.566
_refine_diff_density_min -0.482
_refine_diff_density_rms 0.119
_refine_ls_extinction_method none
_refine_ls_goodness_of_fit_ref 1.001
_refine_ls_hydrogen_treatment constr
_refine_ls_matrix_type full
_refine_ls_number_parameters 145
_refine_ls_number_reflns 2181
_refine_ls_number_restraints 0
_refine_ls_restrained_S_all 1.001
_refine_ls_R_factor_all 0.2034
_refine_ls_R_factor_gt 0.0785
_refine_ls_shift/su_max 0.000
_refine_ls_shift/su_mean 0.000
_refine_ls_structure_factor_coef Fsqd
_refine_ls_weighting_details 'calc w=1/[\s^2^(Fo^2^)+(0.0190P)^2^+0.0000P] where P=(Fo^2^+2Fc^2^)/3'
_refine_ls_weighting_scheme calc
_refine_ls_wR_factor_gt 0.0977
_refine_ls_wR_factor_ref 0.1286
_reflns_number_gt 904
_reflns_number_total 2181
_reflns_threshold_expression >2sigma(I)
_cod_data_source_file c5ce01465d2.cif
_cod_data_source_block x
_cod_depositor_comments
;
The following automatic conversions were performed:

'_symmetry_cell_setting' value 'Monoclinic' changed to 'monoclinic'
according to
/usr/data/users/saulius/crontab/automatic-downloads/rss-feeds/RSC/lib/dictionaries/cif_core.dic
dictionary named 'cif_core.dic' version 2.4.2 from 2011-04-26.

Automatic conversion script
Id: cif_fix_values 3271 2015-04-21 07:52:19Z andrius 

 Adding full bibliography for 7223101--7223105.cif.
;
_cod_original_sg_symbol_H-M 'P 21/c'
_cod_database_code 7223105

loop_
_symmetry_equiv_pos_as_xyz
'x, y, z'
'-x, y+1/2, -z+1/2'
'-x, -y, -z'
'x, -y-1/2, z-1/2'

loop_
_atom_site_label
_atom_site_type_symbol
_atom_site_fract_x
_atom_site_fract_y
_atom_site_fract_z
_atom_site_U_iso_or_equiv
_atom_site_adp_type
_atom_site_occupancy
_atom_site_symmetry_multiplicity
_atom_site_calc_flag
_atom_site_refinement_flags
I I 1.3997(3) -0.35175(3) 0.54029(11) 0.0949(4) Uani 1 1 d .
C1 C 1.434(4) -0.2002(6) 0.5738(15) 0.121(6) Uani 1 1 d .
H1A H 1.5707 -0.1784 0.6261 0.145 Uiso 1 1 calc R
C2 C 1.506(4) -0.2512(6) 0.5820(15) 0.108(5) Uani 1 1 d .
H2A H 1.6924 -0.2616 0.6340 0.129 Uiso 1 1 calc R
C3 C 1.303(3) -0.2820(5) 0.5149(14) 0.077(3) Uani 1 1 d .
C4 C 1.043(4) -0.2692(4) 0.4325(17) 0.108(5) Uani 1 1 d .
H4A H 0.9137 -0.2928 0.3858 0.130 Uiso 1 1 calc R
C5 C 0.945(3) -0.2200(6) 0.4100(19) 0.135(7) Uani 1 1 d .
H5A H 0.7590 -0.2122 0.3508 0.162 Uiso 1 1 calc R
C6 C 1.148(3) -0.1841(4) 0.4829(12) 0.061(3) Uani 1 1 d .
C7 C 1.077(3) -0.1350(4) 0.4619(11) 0.068(3) Uani 1 1 d .
H7A H 0.9256 -0.1286 0.3780 0.082 Uiso 1 1 calc R
C8 C 1.184(2) -0.0969(3) 0.5389(12) 0.064(3) Uani 1 1 d .
H8A H 1.3400 -0.1015 0.6221 0.077 Uiso 1 1 calc R
C9 C 1.088(2) -0.0507(3) 0.5084(11) 0.051(2) Uani 1 1 d .
C10 C 1.140(2) -0.0221(3) 0.3896(11) 0.052(2) Uani 1 1 d .
C11 C 0.945(2) -0.0273(4) 0.6123(12) 0.063(3) Uani 1 1 d .
C12 C 0.902(3) -0.0521(4) 0.7446(15) 0.085(4) Uani 1 1 d .
H12A H 0.9886 -0.0817 0.7683 0.101 Uiso 1 1 calc R
C13 C 0.738(3) -0.0325(4) 0.8342(16) 0.093(4) Uani 1 1 d .
H13A H 0.6788 -0.0512 0.9039 0.112 Uiso 1 1 calc R
C14 C 0.665(2) 0.0122(3) 0.8214(11) 0.061(3) Uani 1 1 d .
H14A H 0.5818 0.0260 0.8924 0.073 Uiso 1 1 calc R
C15 C 0.703(2) 0.0377(4) 0.7148(11) 0.056(3) Uani 1 1 d .
H15A H 0.6253 0.0682 0.7049 0.067 Uiso 1 1 calc R

loop_
_atom_site_aniso_label
_atom_site_aniso_U_11
_atom_site_aniso_U_22
_atom_site_aniso_U_33
_atom_site_aniso_U_23
_atom_site_aniso_U_13
_atom_site_aniso_U_12
I 0.1349(9) 0.0522(5) 0.0921(7) 0.0039(5) 0.0179(6) 0.0197(5)
C1 0.140(15) 0.128(14) 0.082(10) 0.030(10) 0.002(10) 0.012(12)
C2 0.129(15) 0.101(12) 0.077(11) -0.007(9) -0.004(9) 0.012(11)
C3 0.092(9) 0.080(9) 0.061(6) 0.001(7) 0.018(6) 0.003(8)
C4 0.174(15) 0.044(8) 0.098(11) -0.022(7) 0.016(11) 0.019(9)
C5 0.116(14) 0.110(14) 0.148(16) -0.017(12) -0.027(12) 0.028(11)
C6 0.081(9) 0.055(6) 0.049(6) -0.004(6) 0.022(5) 0.001(6)
C7 0.067(7) 0.085(9) 0.050(5) -0.008(6) 0.010(5) -0.014(6)
C8 0.049(7) 0.052(7) 0.081(8) 0.000(6) -0.003(6) -0.008(4)
C9 0.039(5) 0.046(6) 0.065(6) 0.017(5) 0.006(4) 0.006(4)
C10 0.059(6) 0.041(6) 0.057(6) -0.004(4) 0.016(5) -0.005(4)
C11 0.055(6) 0.067(8) 0.069(7) 0.007(6) 0.020(5) -0.008(5)
C12 0.093(10) 0.065(9) 0.095(10) 0.001(7) 0.022(8) -0.011(7)
C13 0.100(11) 0.070(9) 0.118(12) -0.013(9) 0.040(9) 0.014(8)
C14 0.065(8) 0.064(7) 0.066(7) -0.009(5) 0.038(6) -0.009(5)
C15 0.045(5) 0.071(7) 0.063(6) 0.004(5) 0.034(5) -0.003(5)

loop_
_atom_type_symbol
_atom_type_description
_atom_type_scat_dispersion_real
_atom_type_scat_dispersion_imag
_atom_type_scat_source
C C 0.0033 0.0016 'International Tables Vol C Tables 4.2.6.8 and 6.1.1.4'
H H 0.0000 0.0000 'International Tables Vol C Tables 4.2.6.8 and 6.1.1.4'
I I -0.4742 1.8119 'International Tables Vol C Tables 4.2.6.8 and 6.1.1.4'

loop_
_geom_angle_atom_site_label_1
_geom_angle_atom_site_label_2
_geom_angle_atom_site_label_3
_geom_angle
_geom_angle_site_symmetry_1
_geom_angle_site_symmetry_3
C6 C1 C2 119.7(15) . .
C6 C1 H1A 120.2 . .
C2 C1 H1A 120.2 . .
C3 C2 C1 119.5(15) . .
C3 C2 H2A 120.3 . .
C1 C2 H2A 120.3 . .
C4 C3 C2 122.9(15) . .
C4 C3 I 118.8(11) . .
C2 C3 I 118.3(12) . .
C3 C4 C5 123.6(15) . .
C3 C4 H4A 118.2 . .
C5 C4 H4A 118.2 . .
C6 C5 C4 117.3(13) . .
C6 C5 H5A 121.3 . .
C4 C5 H5A 121.3 . .
C7 C6 C5 121.2(12) . .
C7 C6 C1 121.9(13) . .
C5 C6 C1 116.8(12) . .
C8 C7 C6 132.3(11) . .
C8 C7 H7A 113.9 . .
C6 C7 H7A 113.9 . .
C7 C8 C9 126.6(10) . .
C7 C8 H8A 116.7 . .
C9 C8 H8A 116.7 . .
C8 C9 C10 125.4(10) . .
C8 C9 C11 117.7(10) . .
C10 C9 C11 116.6(9) . .
C15 C10 C9 124.4(9) 3_756 .
C15 C10 C11 118.4(9) 3_756 3_756
C9 C10 C11 116.9(8) . 3_756
C10 C11 C9 126.5(9) 3_756 .
C10 C11 C12 112.0(11) 3_756 .
C9 C11 C12 121.2(11) . .
C13 C12 C11 121.8(13) . .
C13 C12 H12A 119.1 . .
C11 C12 H12A 119.1 . .
C14 C13 C12 120.1(13) . .
C14 C13 H13A 119.9 . .
C12 C13 H13A 119.9 . .
C15 C14 C13 122.3(11) . .
C15 C14 H14A 118.9 . .
C13 C14 H14A 118.9 . .
C14 C15 C10 123.5(11) . 3_756
C14 C15 H15A 118.2 . .
C10 C15 H15A 118.2 3_756 .

loop_
_geom_bond_atom_site_label_1
_geom_bond_atom_site_label_2
_geom_bond_distance
_geom_bond_site_symmetry_2
I C3 2.020(13) .
C1 C6 1.463(17) .
C1 C2 1.475(19) .
C1 H1A 0.9300 .
C2 C3 1.320(16) .
C2 H2A 0.9300 .
C3 C4 1.312(17) .
C4 C5 1.462(17) .
C4 H4A 0.9300 .
C5 C6 1.435(17) .
C5 H5A 0.9300 .
C6 C7 1.427(14) .
C7 C8 1.322(13) .
C7 H7A 0.9300 .
C8 C9 1.384(13) .
C8 H8A 0.9300 .
C9 C10 1.439(12) .
C9 C11 1.462(14) .
C10 C15 1.422(12) 3_756
C10 C11 1.447(14) 3_756
C11 C10 1.447(14) 3_756
C11 C12 1.474(15) .
C12 C13 1.381(16) .
C12 H12A 0.9300 .
C13 C14 1.305(15) .
C13 H13A 0.9300 .
C14 C15 1.276(13) .
C14 H14A 0.9300 .
C15 C10 1.422(12) 3_756
C15 H15A 0.9300 .

loop_
_geom_torsion_atom_site_label_1
_geom_torsion_atom_site_label_2
_geom_torsion_atom_site_label_3
_geom_torsion_atom_site_label_4
_geom_torsion
_geom_torsion_site_symmetry_1
_geom_torsion_site_symmetry_4
C6 C1 C2 C3 -4(2) . .
C1 C2 C3 C4 4(2) . .
C1 C2 C3 I -175.9(11) . .
C2 C3 C4 C5 -2(3) . .
I C3 C4 C5 178.0(13) . .
C3 C4 C5 C6 0(3) . .
C4 C5 C6 C7 177.1(13) . .
C4 C5 C6 C1 0(2) . .
C2 C1 C6 C7 -175.0(13) . .
C2 C1 C6 C5 2(2) . .
C5 C6 C7 C8 161.4(15) . .
C1 C6 C7 C8 -21(2) . .
C6 C7 C8 C9 -178.0(13) . .
C7 C8 C9 C10 -72.8(16) . .
C7 C8 C9 C11 113.0(13) . .
C8 C9 C10 C15 0.7(16) . 3_756
C11 C9 C10 C15 175.1(10) . 3_756
C8 C9 C10 C11 -172.3(10) . 3_756
C11 C9 C10 C11 2.0(15) . 3_756
C8 C9 C11 C10 172.5(10) . 3_756
C10 C9 C11 C10 -2.2(17) . 3_756
C8 C9 C11 C12 -0.3(16) . .
C10 C9 C11 C12 -175.1(9) . .
C10 C11 C12 C13 13.7(17) 3_756 .
C9 C11 C12 C13 -172.4(12) . .
C11 C12 C13 C14 -14(2) . .
C12 C13 C14 C15 10(2) . .
C13 C14 C15 C10 -8(2) . 3_756
